data_7123365
loop_
_publ_author_name
'Matsuya, Yuji'
'Kohyama, Aki'
'Koresawa, Eri'
'Tsuge, Kiyoshi'

_publ_section_title
;
 Facile o-Quinodimethane Formation from Benzocyclobutenes Triggered by
 Staudinger Reaction at Ambient Temperature
;
_journal_name_full 'Chemical Communications'
_journal_paper_doi 10.1039/C9CC01679A
_journal_year 2019
_chemical_formula_moiety 'C37 H39 B F4 N O3 P'
_chemical_formula_sum 'C37 H39 B F4 N O3 P'
_chemical_formula_weight 663.50
_space_group_crystal_system triclinic
_space_group_IT_number 2
_space_group_name_Hall '-P 1'
_space_group_name_H-M_alt 'P -1'
_symmetry_space_group_name_Hall '-P 1'
_symmetry_space_group_name_H-M 'P -1'
_atom_sites_solution_hydrogens geom
_atom_sites_solution_primary direct
_atom_sites_solution_secondary difmap
_audit_update_record
;
2019-02-28 deposited with the CCDC.    2019-04-30 downloaded from the CCDC.
;
_cell_angle_alpha 76.619(5)
_cell_angle_beta 88.302(6)
_cell_angle_gamma 73.541(5)
_cell_formula_units_Z 2
_cell_length_a 7.93080(14)
_cell_length_b 13.1455(2)
_cell_length_c 17.4250(3)
_cell_measurement_reflns_used 15649
_cell_measurement_temperature 173
_cell_measurement_theta_max 68.26
_cell_measurement_theta_min 3.61
_cell_volume 1693.64(8)
_computing_cell_refinement 'RAPID AUTO'
_computing_data_collection 'RAPID AUTO (Rigaku, ????)'
_computing_data_reduction 'RAPID AUTO'
_computing_molecular_graphics 'CrystalStructure 4.3'
_computing_publication_material 'CrystalStructure 4.3 (Rigaku, 2018)'
_computing_structure_refinement 'SHELXL Version 2018/3 (Sheldrick, 2008)'
_computing_structure_solution 'SHELXT Version 2018/2 (Sheldrick, 2014)'
_diffrn_ambient_temperature 173
_diffrn_detector_area_resol_mean 10.000
_diffrn_measured_fraction_theta_full 0.980
_diffrn_measured_fraction_theta_max 0.979
_diffrn_measurement_device_type 'Rigaku R-AXIS RAPID'
_diffrn_measurement_method \w
_diffrn_radiation_type 'Cu K\a'
_diffrn_radiation_wavelength 1.54187
_diffrn_reflns_av_R_equivalents 0.0438
_diffrn_reflns_av_unetI/netI 0.0519
_diffrn_reflns_Laue_measured_fraction_full 0.980
_diffrn_reflns_Laue_measured_fraction_max 0.979
_diffrn_reflns_limit_h_max 9
_diffrn_reflns_limit_h_min -9
_diffrn_reflns_limit_k_max 15
_diffrn_reflns_limit_k_min -15
_diffrn_reflns_limit_l_max 20
_diffrn_reflns_limit_l_min -20
_diffrn_reflns_number 19539
_diffrn_reflns_point_group_measured_fraction_full 0.980
_diffrn_reflns_point_group_measured_fraction_max 0.979
_diffrn_reflns_theta_full 67.687
_diffrn_reflns_theta_max 68.231
_diffrn_reflns_theta_min 3.605
_diffrn_standards_number 0
_exptl_absorpt_coefficient_mu 1.224
_exptl_absorpt_correction_T_max 0.929
_exptl_absorpt_correction_T_min 0.662
_exptl_absorpt_correction_type multi-scan
_exptl_absorpt_process_details 'ABSCOR (Rigaku, 1995)'
_exptl_crystal_colour colorless
_exptl_crystal_density_diffrn 1.301
_exptl_crystal_density_method 'not measured'
_exptl_crystal_description platelet
_exptl_crystal_F_000 696.00
_exptl_crystal_size_max 0.180
_exptl_crystal_size_mid 0.150
_exptl_crystal_size_min 0.060
_refine_diff_density_max 0.35
_refine_diff_density_min -0.32
_refine_ls_extinction_method none
_refine_ls_goodness_of_fit_ref 1.081
_refine_ls_hydrogen_treatment constr
_refine_ls_number_parameters 454
_refine_ls_number_reflns 6073
_refine_ls_number_restraints 0
_refine_ls_R_factor_all 0.0713
_refine_ls_R_factor_gt 0.0542
_refine_ls_shift/su_max 0.000
_refine_ls_structure_factor_coef Fsqd
_refine_ls_weighting_details 'w = 1/[\s^2^(Fo^2^)+(0.0935P)^2^+0.1158P] where P=(Fo^2^+2Fc^2^)/3'
_refine_ls_weighting_scheme calc
_refine_ls_wR_factor_gt 0.1549
_refine_ls_wR_factor_ref 0.1644
_reflns_Friedel_coverage 0.000
_reflns_number_gt 4610
_reflns_number_total 6073
_reflns_threshold_expression F^2^>2.0\s(F^2^)
_cod_data_source_file c9cc01679a2.cif
_cod_data_source_block ak-trans2
_cod_database_code 7123365

loop_
_space_group_symop_id
_space_group_symop_operation_xyz
1 +X,+Y,+Z
2 -X,-Y,-Z

loop_
_atom_site_label
_atom_site_type_symbol
_atom_site_fract_x
_atom_site_fract_y
_atom_site_fract_z
_atom_site_U_iso_or_equiv
_atom_site_adp_type
_atom_site_occupancy
_atom_site_site_symmetry_order
_atom_site_calc_flag
_atom_site_refinement_flags_posn
_atom_site_refinement_flags_adp
_atom_site_refinement_flags_occupancy
P1 P 0.58896(8) 0.19342(5) 0.86614(3) 0.03468(18) Uani 1 1 d . . .
F1 F 0.3600(2) 0.66123(14) 0.65955(11) 0.0740(5) Uani 1 1 d . . .
F2 F 0.1752(3) 0.62126(17) 0.75303(11) 0.1001(7) Uani 1 1 d . . .
F3 F 0.2419(3) 0.78168(15) 0.73358(11) 0.0910(6) Uani 1 1 d . . .
F4 F 0.0741(2) 0.75354(16) 0.64385(11) 0.0827(6) Uani 1 1 d . . .
O1 O 0.6418(2) 0.28993(13) 0.82004(8) 0.0429(4) Uani 1 1 d . . .
O2 O 0.2483(2) 0.64007(13) 0.41102(8) 0.0440(4) Uani 1 1 d . . .
O3 O 0.2293(2) 0.49000(13) 0.34125(8) 0.0468(4) Uani 1 1 d . . .
N1 N 0.4469(3) 0.42676(15) 0.69532(10) 0.0379(5) Uani 1 1 d . . .
H1A H 0.529832 0.412702 0.658980 0.045 Uiso 1 1 calc R U .
H1B H 0.491445 0.387191 0.744148 0.045 Uiso 1 1 calc R U .
H1C H 0.415876 0.499088 0.694776 0.045 Uiso 1 1 calc R U .
C1 C 0.2858(3) 0.39549(18) 0.67535(12) 0.0342(5) Uani 1 1 d . . .
H1 H 0.179637 0.445025 0.693374 0.041 Uiso 1 1 calc R U .
C2 C 0.3028(3) 0.27735(17) 0.72190(12) 0.0332(5) Uani 1 1 d . . .
H2 H 0.430032 0.235243 0.725443 0.040 Uiso 1 1 calc R U .
C3 C 0.2017(3) 0.22249(19) 0.67857(13) 0.0411(6) Uani 1 1 d . . .
H3A H 0.213462 0.147259 0.709381 0.049 Uiso 1 1 calc R U .
H3B H 0.075289 0.263341 0.673756 0.049 Uiso 1 1 calc R U .
C4 C 0.2728(4) 0.21929(19) 0.59648(13) 0.0436(6) Uani 1 1 d . . .
H4A H 0.396393 0.173176 0.601460 0.052 Uiso 1 1 calc R U .
H4B H 0.202952 0.186451 0.568475 0.052 Uiso 1 1 calc R U .
C5 C 0.2635(3) 0.33294(19) 0.54926(13) 0.0371(5) Uani 1 1 d . . .
C6 C 0.2486(3) 0.35724(19) 0.46659(13) 0.0390(6) Uani 1 1 d . . .
H6 H 0.242863 0.301953 0.440837 0.047 Uiso 1 1 calc R U .
C7 C 0.2420(3) 0.4592(2) 0.42219(12) 0.0384(6) Uani 1 1 d . . .
C8 C 0.2494(3) 0.54119(18) 0.45975(12) 0.0363(5) Uani 1 1 d . . .
C9 C 0.2601(3) 0.51905(18) 0.54117(12) 0.0359(5) Uani 1 1 d . . .
H9 H 0.261369 0.575333 0.566723 0.043 Uiso 1 1 calc R U .
C10 C 0.2692(3) 0.41463(18) 0.58646(12) 0.0338(5) Uani 1 1 d . . .
C11 C 0.2391(3) 0.27432(17) 0.80614(12) 0.0333(5) Uani 1 1 d . . .
C12 C 0.3521(3) 0.22923(17) 0.87444(12) 0.0327(5) Uani 1 1 d . . .
C13 C 0.2801(3) 0.22530(19) 0.94877(13) 0.0382(5) Uani 1 1 d . . .
H13 H 0.355778 0.194841 0.994611 0.046 Uiso 1 1 calc R U .
C14 C 0.1012(3) 0.2647(2) 0.95713(14) 0.0432(6) Uani 1 1 d . . .
H14 H 0.054155 0.260167 1.008176 0.052 Uiso 1 1 calc R U .
C15 C -0.0081(3) 0.31078(19) 0.89068(14) 0.0411(6) Uani 1 1 d . . .
H15 H -0.130869 0.340141 0.895736 0.049 Uiso 1 1 calc R U .
C16 C 0.0611(3) 0.31426(18) 0.81629(13) 0.0382(5) Uani 1 1 d . . .
H16 H -0.016285 0.345035 0.771038 0.046 Uiso 1 1 calc R U .
C17 C 0.6566(3) 0.0795(2) 0.82065(12) 0.0384(6) Uani 1 1 d . . .
C18 C 0.7889(3) 0.0773(2) 0.76581(13) 0.0495(7) Uani 1 1 d . . .
H18 H 0.839006 0.136389 0.751879 0.059 Uiso 1 1 calc R U .
C19 C 0.8468(4) -0.0112(3) 0.73186(15) 0.0622(8) Uani 1 1 d . . .
H19 H 0.936057 -0.012334 0.694203 0.075 Uiso 1 1 calc R U .
C20 C 0.7759(4) -0.0975(3) 0.75231(17) 0.0669(9) Uani 1 1 d . . .
H20 H 0.818559 -0.158688 0.729638 0.080 Uiso 1 1 calc R U .
C21 C 0.6439(4) -0.0958(3) 0.80527(18) 0.0657(8) Uani 1 1 d . . .
H21 H 0.593558 -0.154897 0.818369 0.079 Uiso 1 1 calc R U .
C22 C 0.5846(4) -0.0076(2) 0.83940(15) 0.0500(7) Uani 1 1 d . . .
H22 H 0.493598 -0.006549 0.876138 0.060 Uiso 1 1 calc R U .
C23 C 0.6831(3) 0.14750(18) 0.96499(12) 0.0342(5) Uani 1 1 d . . .
C24 C 0.7677(3) 0.03880(18) 0.99937(12) 0.0369(5) Uani 1 1 d . . .
H24 H 0.779706 -0.015136 0.969909 0.044 Uiso 1 1 calc R U .
C25 C 0.8347(3) 0.0089(2) 1.07681(13) 0.0431(6) Uani 1 1 d . . .
H25 H 0.891803 -0.065473 1.100292 0.052 Uiso 1 1 calc R U .
C26 C 0.8182(3) 0.0866(2) 1.11907(13) 0.0454(6) Uani 1 1 d . . .
H26 H 0.862987 0.065603 1.172119 0.054 Uiso 1 1 calc R U .
C27 C 0.7374(3) 0.1953(2) 1.08561(13) 0.0457(6) Uani 1 1 d . . .
H27 H 0.727940 0.248684 1.115303 0.055 Uiso 1 1 calc R U .
C28 C 0.6701(3) 0.2260(2) 1.00856(13) 0.0407(6) Uani 1 1 d . . .
H28 H 0.614895 0.300683 0.985313 0.049 Uiso 1 1 calc R U .
C29 C 0.2474(4) 0.7267(2) 0.44868(14) 0.0521(7) Uani 1 1 d . . .
H29A H 0.240422 0.793633 0.408360 0.063 Uiso 1 1 calc R U .
H29B H 0.355667 0.706598 0.481246 0.063 Uiso 1 1 calc R U .
H29C H 0.145429 0.738740 0.482107 0.063 Uiso 1 1 calc R U .
C30 C 0.2196(4) 0.4088(2) 0.30031(14) 0.0541(7) Uani 1 1 d . . .
H30A H 0.119156 0.381311 0.318419 0.065 Uiso 1 1 calc R U .
H30B H 0.328300 0.348484 0.311093 0.065 Uiso 1 1 calc R U .
H30C H 0.204757 0.441129 0.243428 0.065 Uiso 1 1 calc R U .
C31 C 0.4959(9) 0.5340(3) 0.9179(3) 0.1046(15) Uani 1 1 d . . .
C32 C 0.3541(8) 0.5053(3) 0.9549(3) 0.1026(14) Uani 1 1 d . . .
C33 C 0.3555(8) 0.4700(3) 1.0389(4) 0.1107(16) Uani 1 1 d . . .
C34 C 0.7362(8) 0.0441(4) 0.4590(3) 0.1142(16) Uani 1 1 d . . .
C35 C 0.5987(13) 0.0121(6) 0.4872(5) 0.079(2) Uani 0.5 1 d . . P
C36 C 0.7220(14) -0.0302(8) 0.5338(5) 0.097(3) Uani 0.5 1 d . . P
C37 C 0.5789(8) -0.0586(3) 0.5588(2) 0.0829(12) Uani 1 1 d . . .
C38 C 0.4431(14) -0.0871(6) 0.5842(4) 0.083(2) Uani 0.5 1 d . . P
C39 C 0.205(2) 0.5184(11) 0.9248(10) 0.085(5) Uani 0.25 1 d . . P
C40 C 0.234(2) 0.4309(10) 1.0718(7) 0.072(4) Uani 0.25 1 d . . P
B1 B 0.2116(5) 0.7065(3) 0.69883(19) 0.0540(8) Uani 1 1 d . . .

loop_
_atom_site_aniso_label
_atom_site_aniso_U_11
_atom_site_aniso_U_22
_atom_site_aniso_U_33
_atom_site_aniso_U_23
_atom_site_aniso_U_13
_atom_site_aniso_U_12
P1 0.0317(4) 0.0424(3) 0.0271(3) -0.0026(2) -0.0008(2) -0.0104(3)
F1 0.0578(12) 0.0682(11) 0.1041(14) -0.0433(10) 0.0078(10) -0.0123(9)
F2 0.1226(19) 0.0950(15) 0.0814(14) 0.0023(11) 0.0029(13) -0.0473(14)
F3 0.1335(19) 0.0811(13) 0.0751(12) -0.0461(10) 0.0088(12) -0.0346(13)
F4 0.0642(13) 0.0975(14) 0.0744(12) -0.0151(11) -0.0055(10) -0.0073(11)
O1 0.0382(10) 0.0535(10) 0.0336(8) 0.0055(7) -0.0051(7) -0.0197(8)
O2 0.0581(12) 0.0412(9) 0.0294(8) 0.0000(7) -0.0039(7) -0.0147(8)
O3 0.0587(12) 0.0542(10) 0.0279(8) -0.0068(7) -0.0060(8) -0.0182(9)
N1 0.0463(13) 0.0367(10) 0.0295(9) -0.0022(8) -0.0053(8) -0.0136(9)
C1 0.0361(14) 0.0376(12) 0.0290(11) -0.0067(9) -0.0019(9) -0.0114(11)
C2 0.0350(14) 0.0326(11) 0.0301(11) -0.0047(9) -0.0007(9) -0.0083(10)
C3 0.0487(16) 0.0399(13) 0.0365(12) -0.0044(10) -0.0027(11) -0.0189(12)
C4 0.0577(18) 0.0381(13) 0.0362(12) -0.0076(10) -0.0028(11) -0.0159(12)
C5 0.0365(14) 0.0407(13) 0.0335(12) -0.0078(10) -0.0020(10) -0.0103(11)
C6 0.0415(15) 0.0420(13) 0.0344(12) -0.0115(10) -0.0027(10) -0.0109(12)
C7 0.0382(14) 0.0502(14) 0.0258(10) -0.0054(10) -0.0033(10) -0.0132(12)
C8 0.0364(14) 0.0375(12) 0.0303(11) -0.0012(9) -0.0029(10) -0.0080(11)
C9 0.0368(14) 0.0373(12) 0.0320(11) -0.0070(10) -0.0026(10) -0.0086(11)
C10 0.0333(14) 0.0356(12) 0.0297(11) -0.0046(9) -0.0031(9) -0.0074(10)
C11 0.0352(14) 0.0298(11) 0.0346(11) -0.0041(9) 0.0014(10) -0.0117(10)
C12 0.0320(13) 0.0329(11) 0.0326(11) -0.0051(9) 0.0007(9) -0.0102(10)
C13 0.0377(15) 0.0426(13) 0.0332(11) -0.0066(10) 0.0024(10) -0.0116(11)
C14 0.0425(16) 0.0518(15) 0.0376(12) -0.0112(11) 0.0088(11) -0.0172(13)
C15 0.0341(14) 0.0430(13) 0.0465(13) -0.0111(11) 0.0047(11) -0.0110(11)
C16 0.0353(14) 0.0387(12) 0.0382(12) -0.0032(10) -0.0019(10) -0.0111(11)
C17 0.0322(14) 0.0518(14) 0.0254(10) -0.0073(10) -0.0027(9) -0.0035(11)
C18 0.0372(15) 0.0725(18) 0.0318(12) -0.0081(12) 0.0010(11) -0.0081(14)
C19 0.0412(17) 0.099(2) 0.0354(13) -0.0253(15) -0.0005(12) 0.0048(17)
C20 0.060(2) 0.078(2) 0.0588(18) -0.0373(17) -0.0039(15) 0.0042(18)
C21 0.069(2) 0.0669(19) 0.0684(19) -0.0335(16) 0.0057(16) -0.0156(17)
C22 0.0474(17) 0.0554(16) 0.0493(15) -0.0207(13) 0.0077(12) -0.0115(14)
C23 0.0314(13) 0.0409(12) 0.0279(11) -0.0027(9) -0.0002(9) -0.0108(11)
C24 0.0359(14) 0.0397(13) 0.0329(11) -0.0054(10) 0.0012(10) -0.0097(11)
C25 0.0410(15) 0.0467(14) 0.0351(12) 0.0003(11) -0.0030(11) -0.0100(12)
C26 0.0454(16) 0.0557(15) 0.0303(12) -0.0010(11) -0.0068(11) -0.0135(13)
C27 0.0515(17) 0.0525(15) 0.0346(12) -0.0113(11) -0.0016(11) -0.0157(13)
C28 0.0435(15) 0.0395(13) 0.0355(12) -0.0049(10) -0.0001(11) -0.0092(11)
C29 0.074(2) 0.0389(13) 0.0390(13) -0.0001(11) -0.0026(13) -0.0161(14)
C30 0.066(2) 0.0658(17) 0.0337(13) -0.0168(12) -0.0066(12) -0.0193(15)
C31 0.129(5) 0.054(2) 0.109(3) -0.028(2) 0.004(4) 0.016(3)
C32 0.124(4) 0.050(2) 0.115(4) -0.027(2) -0.017(3) 0.015(2)
C33 0.128(5) 0.054(2) 0.129(4) -0.027(3) 0.017(4) 0.011(3)
C34 0.163(5) 0.088(3) 0.113(4) -0.047(3) 0.025(4) -0.052(4)
C35 0.127(8) 0.053(4) 0.070(5) -0.035(4) 0.019(5) -0.030(5)
C36 0.114(8) 0.100(7) 0.079(6) -0.053(5) -0.024(6) -0.002(6)
C37 0.131(4) 0.058(2) 0.055(2) -0.0169(17) -0.006(2) -0.016(3)
C38 0.119(7) 0.061(4) 0.072(5) -0.014(4) 0.000(5) -0.029(5)
C39 0.086(12) 0.058(8) 0.115(12) -0.022(8) -0.031(10) -0.022(8)
C40 0.109(12) 0.056(7) 0.055(7) -0.013(6) 0.021(7) -0.030(8)
B1 0.060(2) 0.0553(19) 0.0473(17) -0.0175(15) 0.0001(16) -0.0129(17)

loop_
_atom_type_symbol
_atom_type_description
_atom_type_scat_dispersion_real
_atom_type_scat_dispersion_imag
_atom_type_scat_source
C C 0.0181 0.0091
;
International Tables for Crystallography
(Vol. C, Tables 4.2.6.8 and 6.1.1.4)
;
H H 0.0000 0.0000
;
International Tables for Crystallography
(Vol. C, Table 6.1.1.4)
;
O O 0.0492 0.0322
;
International Tables for Crystallography
(Vol. C, Tables 4.2.6.8 and 6.1.1.4)
;
N N 0.0311 0.0180
;
International Tables for Crystallography
(Vol. C, Tables 4.2.6.8 and 6.1.1.4)
;
P P 0.2955 0.4335
;
International Tables for Crystallography
(Vol. C, Tables 4.2.6.8 and 6.1.1.4)
;
B B 0.0090 0.0039
;
International Tables for Crystallography
(Vol. C, Tables 4.2.6.8 and 6.1.1.4)
;
F F 0.0727 0.0534
;
International Tables for Crystallography
(Vol. C, Tables 4.2.6.8 and 6.1.1.4)
;

loop_
_geom_angle_atom_site_label_1
_geom_angle_atom_site_label_2
_geom_angle_atom_site_label_3
_geom_angle
_geom_angle_site_symmetry_1
_geom_angle_site_symmetry_3
O1 P1 C23 112.25(10) . .
O1 P1 C17 111.85(10) . .
C23 P1 C17 107.03(11) . .
O1 P1 C12 109.91(10) . .
C23 P1 C12 106.82(10) . .
C17 P1 C12 108.78(11) . .
C8 O2 C29 116.75(16) . .
C7 O3 C30 116.88(18) . .
C1 N1 H1A 109.5 . .
C1 N1 H1B 109.5 . .
H1A N1 H1B 109.5 . .
C1 N1 H1C 109.5 . .
H1A N1 H1C 109.5 . .
H1B N1 H1C 109.5 . .
C10 C1 N1 108.10(17) . .
C10 C1 C2 115.34(17) . .
N1 C1 C2 108.50(18) . .
C10 C1 H1 108.2 . .
N1 C1 H1 108.2 . .
C2 C1 H1 108.2 . .
C3 C2 C11 110.53(18) . .
C3 C2 C1 110.72(18) . .
C11 C2 C1 111.36(17) . .
C3 C2 H2 108.0 . .
C11 C2 H2 108.0 . .
C1 C2 H2 108.0 . .
C4 C3 C2 110.54(19) . .
C4 C3 H3A 109.5 . .
C2 C3 H3A 109.5 . .
C4 C3 H3B 109.5 . .
C2 C3 H3B 109.5 . .
H3A C3 H3B 108.1 . .
C5 C4 C3 110.66(19) . .
C5 C4 H4A 109.5 . .
C3 C4 H4A 109.5 . .
C5 C4 H4B 109.5 . .
C3 C4 H4B 109.5 . .
H4A C4 H4B 108.1 . .
C10 C5 C6 119.0(2) . .
C10 C5 C4 121.01(19) . .
C6 C5 C4 120.04(19) . .
C7 C6 C5 121.3(2) . .
C7 C6 H6 119.3 . .
C5 C6 H6 119.3 . .
C6 C7 O3 125.4(2) . .
C6 C7 C8 119.6(2) . .
O3 C7 C8 114.97(19) . .
O2 C8 C9 124.3(2) . .
O2 C8 C7 116.11(18) . .
C9 C8 C7 119.6(2) . .
C8 C9 C10 120.7(2) . .
C8 C9 H9 119.6 . .
C10 C9 H9 119.6 . .
C5 C10 C9 119.69(19) . .
C5 C10 C1 122.48(19) . .
C9 C10 C1 117.83(19) . .
C16 C11 C12 118.0(2) . .
C16 C11 C2 118.3(2) . .
C12 C11 C2 123.6(2) . .
C13 C12 C11 119.2(2) . .
C13 C12 P1 119.65(17) . .
C11 C12 P1 120.62(16) . .
C14 C13 C12 121.4(2) . .
C14 C13 H13 119.3 . .
C12 C13 H13 119.3 . .
C15 C14 C13 119.3(2) . .
C15 C14 H14 120.4 . .
C13 C14 H14 120.4 . .
C14 C15 C16 120.0(2) . .
C14 C15 H15 120.0 . .
C16 C15 H15 120.0 . .
C11 C16 C15 122.0(2) . .
C11 C16 H16 119.0 . .
C15 C16 H16 119.0 . .
C22 C17 C18 118.9(2) . .
C22 C17 P1 122.29(17) . .
C18 C17 P1 118.8(2) . .
C19 C18 C17 119.8(3) . .
C19 C18 H18 120.1 . .
C17 C18 H18 120.1 . .
C20 C19 C18 120.4(3) . .
C20 C19 H19 119.8 . .
C18 C19 H19 119.8 . .
C21 C20 C19 120.5(3) . .
C21 C20 H20 119.8 . .
C19 C20 H20 119.8 . .
C20 C21 C22 119.6(3) . .
C20 C21 H21 120.2 . .
C22 C21 H21 120.2 . .
C21 C22 C17 120.8(3) . .
C21 C22 H22 119.6 . .
C17 C22 H22 119.6 . .
C24 C23 C28 119.1(2) . .
C24 C23 P1 123.31(17) . .
C28 C23 P1 117.55(17) . .
C23 C24 C25 120.2(2) . .
C23 C24 H24 119.9 . .
C25 C24 H24 119.9 . .
C26 C25 C24 119.9(2) . .
C26 C25 H25 120.0 . .
C24 C25 H25 120.0 . .
C25 C26 C27 120.9(2) . .
C25 C26 H26 119.6 . .
C27 C26 H26 119.6 . .
C26 C27 C28 119.7(2) . .
C26 C27 H27 120.1 . .
C28 C27 H27 120.1 . .
C27 C28 C23 120.2(2) . .
C27 C28 H28 119.9 . .
C23 C28 H28 119.9 . .
O2 C29 H29A 109.5 . .
O2 C29 H29B 109.5 . .
H29A C29 H29B 109.5 . .
O2 C29 H29C 109.5 . .
H29A C29 H29C 109.5 . .
H29B C29 H29C 109.5 . .
O3 C30 H30A 109.5 . .
O3 C30 H30B 109.5 . .
H30A C30 H30B 109.5 . .
O3 C30 H30C 109.5 . .
H30A C30 H30C 109.5 . .
H30B C30 H30C 109.5 . .
C32 C31 C33 121.4(5) . 2_667
C39 C32 C31 127.8(10) . .
C39 C32 C33 111.0(10) . .
C31 C32 C33 120.6(5) . .
C40 C33 C31 121.5(9) . 2_667
C40 C33 C32 120.0(9) . .
C31 C33 C32 118.0(5) 2_667 .
C35 C34 C36 51.2(6) . .
C35 C34 C38 57.5(6) . 2_656
C36 C34 C38 108.6(7) . 2_656
C36 C35 C34 70.4(9) . .
C36 C35 C38 139.1(11) . 2_656
C34 C35 C38 68.7(6) . 2_656
C36 C35 C37 60.3(7) . .
C34 C35 C37 130.7(10) . .
C38 C35 C37 160.4(10) 2_656 .
C36 C35 C37 169.0(9) . 2_656
C34 C35 C37 120.2(7) . 2_656
C38 C35 C37 51.5(6) 2_656 2_656
C37 C35 C37 109.0(7) . 2_656
C36 C35 C35 118.2(10) . 2_656
C34 C35 C35 170.9(11) . 2_656
C38 C35 C35 102.5(10) 2_656 2_656
C37 C35 C35 58.0(5) . 2_656
C37 C35 C35 51.0(6) 2_656 2_656
C35 C36 C37 67.4(7) . .
C35 C36 C34 58.4(6) . .
C37 C36 C34 125.7(8) . .
C38 C37 C36 178.8(7) . .
C38 C37 C35 128.9(8) . .
C36 C37 C35 52.3(5) . .
C38 C37 C35 57.9(5) . 2_656
C36 C37 C35 123.3(6) . 2_656
C35 C37 C35 71.0(7) . 2_656
C37 C38 C35 70.6(6) . 2_656
C37 C38 C34 124.3(6) . 2_656
C35 C38 C34 53.8(5) 2_656 2_656
F3 B1 F4 110.6(3) . .
F3 B1 F2 112.1(2) . .
F4 B1 F2 109.2(3) . .
F3 B1 F1 110.4(3) . .
F4 B1 F1 107.6(2) . .
F2 B1 F1 106.8(3) . .

loop_
_geom_bond_atom_site_label_1
_geom_bond_atom_site_label_2
_geom_bond_distance
_geom_bond_site_symmetry_2
P1 O1 1.4968(15) .
P1 C23 1.797(2) .
P1 C17 1.797(2) .
P1 C12 1.813(2) .
F1 B1 1.397(4) .
F2 B1 1.382(4) .
F3 B1 1.349(3) .
F4 B1 1.377(4) .
O2 C8 1.376(2) .
O2 C29 1.438(3) .
O3 C7 1.373(2) .
O3 C30 1.434(3) .
N1 C1 1.521(3) .
N1 H1A 0.9100 .
N1 H1B 0.9100 .
N1 H1C 0.9100 .
C1 C10 1.514(3) .
C1 C2 1.547(3) .
C1 H1 1.0000 .
C2 C3 1.532(3) .
C2 C11 1.534(3) .
C2 H2 1.0000 .
C3 C4 1.527(3) .
C3 H3A 0.9900 .
C3 H3B 0.9900 .
C4 C5 1.512(3) .
C4 H4A 0.9900 .
C4 H4B 0.9900 .
C5 C10 1.388(3) .
C5 C6 1.402(3) .
C6 C7 1.371(3) .
C6 H6 0.9500 .
C7 C8 1.400(3) .
C8 C9 1.381(3) .
C9 C10 1.399(3) .
C9 H9 0.9500 .
C11 C16 1.381(3) .
C11 C12 1.416(3) .
C12 C13 1.396(3) .
C13 C14 1.381(3) .
C13 H13 0.9500 .
C14 C15 1.377(3) .
C14 H14 0.9500 .
C15 C16 1.388(3) .
C15 H15 0.9500 .
C16 H16 0.9500 .
C17 C22 1.388(3) .
C17 C18 1.397(3) .
C18 C19 1.383(4) .
C18 H18 0.9500 .
C19 C20 1.376(4) .
C19 H19 0.9500 .
C20 C21 1.374(4) .
C20 H20 0.9500 .
C21 C22 1.383(3) .
C21 H21 0.9500 .
C22 H22 0.9500 .
C23 C24 1.391(3) .
C23 C28 1.396(3) .
C24 C25 1.392(3) .
C24 H24 0.9500 .
C25 C26 1.368(3) .
C25 H25 0.9500 .
C26 C27 1.382(3) .
C26 H26 0.9500 .
C27 C28 1.386(3) .
C27 H27 0.9500 .
C28 H28 0.9500 .
C29 H29A 0.9800 .
C29 H29B 0.9800 .
C29 H29C 0.9800 .
C30 H30A 0.9800 .
C30 H30B 0.9800 .
C30 H30C 0.9800 .
C31 C32 1.381(7) .
C31 C33 1.399(6) 2_667
C32 C39 1.256(14) .
C32 C33 1.429(6) .
C33 C40 1.279(14) .
C34 C35 1.319(9) .
C34 C36 1.459(11) .
C34 C38 1.523(10) 2_656
C35 C36 1.206(12) .
C35 C38 1.379(11) 2_656
C35 C37 1.406(8) .
C35 C37 1.534(10) 2_656
C35 C35 1.711(19) 2_656
C36 C37 1.324(11) .
C37 C38 1.273(9) .

loop_
_geom_hbond_atom_site_label_D
_geom_hbond_atom_site_label_H
_geom_hbond_atom_site_label_A
_geom_hbond_site_symmetry_A
_geom_hbond_distance_DA
_geom_hbond_distance_DH
_geom_hbond_distance_HA
_geom_hbond_angle_DHA
_geom_hbond_publ_flag
N1 H1A O2 2_666 3.055(2) 0.910 2.154 170.6 no
N1 H1A O3 2_666 3.061(3) 0.910 2.582 113.5 no
N1 H1B O1 . 2.676(2) 0.910 1.803 159.8 no
N1 H1C F1 . 2.880(3) 0.910 1.998 163.0 no

loop_
_geom_torsion_atom_site_label_1
_geom_torsion_atom_site_label_2
_geom_torsion_atom_site_label_3
_geom_torsion_atom_site_label_4
_geom_torsion
_geom_torsion_site_symmetry_1
_geom_torsion_site_symmetry_4
C10 C1 C2 C3 -31.7(3) . .
N1 C1 C2 C3 -153.07(18) . .
C10 C1 C2 C11 -155.1(2) . .
N1 C1 C2 C11 83.5(2) . .
C11 C2 C3 C4 -176.54(19) . .
C1 C2 C3 C4 59.6(3) . .
C2 C3 C4 C5 -56.8(3) . .
C3 C4 C5 C10 27.0(3) . .
C3 C4 C5 C6 -152.9(2) . .
C10 C5 C6 C7 0.9(4) . .
C4 C5 C6 C7 -179.2(2) . .
C5 C6 C7 O3 179.3(2) . .
C5 C6 C7 C8 -0.3(4) . .
C30 O3 C7 C6 1.0(3) . .
C30 O3 C7 C8 -179.4(2) . .
C29 O2 C8 C9 -4.0(3) . .
C29 O2 C8 C7 177.1(2) . .
C6 C7 C8 O2 177.8(2) . .
O3 C7 C8 O2 -1.9(3) . .
C6 C7 C8 C9 -1.1(4) . .
O3 C7 C8 C9 179.2(2) . .
O2 C8 C9 C10 -176.8(2) . .
C7 C8 C9 C10 2.0(4) . .
C6 C5 C10 C9 -0.1(3) . .
C4 C5 C10 C9 -179.9(2) . .
C6 C5 C10 C1 -179.8(2) . .
C4 C5 C10 C1 0.3(4) . .
C8 C9 C10 C5 -1.4(4) . .
C8 C9 C10 C1 178.3(2) . .
N1 C1 C10 C5 123.7(2) . .
C2 C1 C10 C5 2.1(3) . .
N1 C1 C10 C9 -56.0(3) . .
C2 C1 C10 C9 -177.6(2) . .
C3 C2 C11 C16 -53.1(3) . .
C1 C2 C11 C16 70.4(2) . .
C3 C2 C11 C12 124.5(2) . .
C1 C2 C11 C12 -111.9(2) . .
C16 C11 C12 C13 0.9(3) . .
C2 C11 C12 C13 -176.73(19) . .
C16 C11 C12 P1 -171.00(16) . .
C2 C11 C12 P1 11.3(3) . .
O1 P1 C12 C13 -117.38(18) . .
C23 P1 C12 C13 4.6(2) . .
C17 P1 C12 C13 119.85(18) . .
O1 P1 C12 C11 54.53(19) . .
C23 P1 C12 C11 176.54(16) . .
C17 P1 C12 C11 -68.24(19) . .
C11 C12 C13 C14 -0.2(3) . .
P1 C12 C13 C14 171.80(17) . .
C12 C13 C14 C15 -1.2(3) . .
C13 C14 C15 C16 1.9(3) . .
C12 C11 C16 C15 -0.3(3) . .
C2 C11 C16 C15 177.5(2) . .
C14 C15 C16 C11 -1.2(3) . .
O1 P1 C17 C22 -162.5(2) . .
C23 P1 C17 C22 74.2(2) . .
C12 P1 C17 C22 -40.9(2) . .
O1 P1 C17 C18 19.0(2) . .
C23 P1 C17 C18 -104.35(19) . .
C12 P1 C17 C18 140.57(19) . .
C22 C17 C18 C19 -0.6(4) . .
P1 C17 C18 C19 178.03(19) . .
C17 C18 C19 C20 -0.6(4) . .
C18 C19 C20 C21 1.5(5) . .
C19 C20 C21 C22 -1.3(5) . .
C20 C21 C22 C17 0.2(4) . .
C18 C17 C22 C21 0.8(4) . .
P1 C17 C22 C21 -177.8(2) . .
O1 P1 C23 C24 -131.9(2) . .
C17 P1 C23 C24 -8.8(2) . .
C12 P1 C23 C24 107.6(2) . .
O1 P1 C23 C28 47.9(2) . .
C17 P1 C23 C28 170.97(18) . .
C12 P1 C23 C28 -72.7(2) . .
C28 C23 C24 C25 1.4(3) . .
P1 C23 C24 C25 -178.80(17) . .
C23 C24 C25 C26 -0.4(4) . .
C24 C25 C26 C27 -0.7(4) . .
C25 C26 C27 C28 0.8(4) . .
C26 C27 C28 C23 0.3(4) . .
C24 C23 C28 C27 -1.4(3) . .
P1 C23 C28 C27 178.82(18) . .
C33 C31 C32 C39 170.0(9) 2_667 .
C33 C31 C32 C33 -0.3(6) 2_667 .
C39 C32 C33 C40 17.0(11) . .
C31 C32 C33 C40 -171.3(8) . .
C39 C32 C33 C31 -171.5(7) . 2_667
C31 C32 C33 C31 0.2(6) . 2_667
C38 C34 C35 C36 -177.2(6) 2_656 .
C36 C34 C35 C38 177.2(6) . 2_656
C36 C34 C35 C37 0.3(6) . .
C38 C34 C35 C37 -176.8(8) 2_656 .
C36 C34 C35 C37 176.9(8) . 2_656
C38 C34 C35 C37 -0.2(5) 2_656 2_656
C34 C35 C36 C37 179.7(5) . .
C38 C35 C36 C37 175.7(10) 2_656 .
C37 C35 C36 C37 14(4) 2_656 .
C35 C35 C36 C37 2.6(7) 2_656 .
C38 C35 C36 C34 -4.0(9) 2_656 .
C37 C35 C36 C34 -179.7(5) . .
C37 C35 C36 C34 -166(4) 2_656 .
C35 C35 C36 C34 -177.1(8) 2_656 .
C38 C34 C36 C35 2.5(6) 2_656 .
C35 C34 C36 C37 -0.3(6) . .
C38 C34 C36 C37 2.2(9) 2_656 .
C34 C36 C37 C35 0.3(5) . .
C35 C36 C37 C35 -3.1(8) . 2_656
C34 C36 C37 C35 -2.8(10) . 2_656
C36 C35 C37 C38 179.9(7) . .
C34 C35 C37 C38 179.6(6) . .
C38 C35 C37 C38 8(2) 2_656 .
C37 C35 C37 C38 2.7(7) 2_656 .
C35 C35 C37 C38 2.7(7) 2_656 .
C34 C35 C37 C36 -0.4(6) . .
C38 C35 C37 C36 -171.5(19) 2_656 .
C37 C35 C37 C36 -177.3(7) 2_656 .
C35 C35 C37 C36 -177.3(7) 2_656 .
C36 C35 C37 C35 177.3(7) . 2_656
C34 C35 C37 C35 176.9(9) . 2_656
C38 C35 C37 C35 5.7(15) 2_656 2_656
C37 C35 C37 C35 0.002(0) 2_656 2_656
C35 C37 C38 C35 -3.0(8) . 2_656
C35 C37 C38 C34 -2.7(10) . 2_656
C35 C37 C38 C34 0.2(5) 2_656 2_656
